data_1530152
loop_
_publ_author_name
'Khitrova, V.I.'
'Klechkovskaya, V.V.'
'Pinsker, Z.G.'

_publ_section_title
;
 Atomic structure of tantalum oxide with hexagonal lattice in thin layers
;
_journal_name_full Kristallografiya
_journal_page_first 939
_journal_page_last 944
_journal_volume 24
_journal_year 1979
_chemical_formula_sum 'O3.12 Ta1.52'
_chemical_name_systematic 'Ta1.52 O3.12'
_space_group_IT_number 175
_symmetry_space_group_name_Hall '-P 6'
_symmetry_space_group_name_H-M 'P 6/m'
_cell_angle_alpha 90
_cell_angle_beta 90
_cell_angle_gamma 120
_cell_formula_units_Z 1
_cell_length_a 6.2
_cell_length_b 6.2
_cell_length_c 5.9
_cell_volume 196.411
_citation_journal_id_ASTM KRISAJ
_cod_data_source_file Khitrova_KRISAJ_1979_860.cif
_cod_data_source_block O3.12Ta1.52
_cod_original_cell_volume 196.4111
_cod_database_code 1530152

loop_
_symmetry_equiv_pos_as_xyz
x,y,z
x-y,x,z
-y,x-y,z
-x,-y,z
-x+y,-x,z
y,-x+y,z
-x,-y,-z
-x+y,-x,-z
y,-x+y,-z
x,y,-z
x-y,x,-z
-y,x-y,-z

loop_
_atom_site_label
_atom_site_type_symbol
_atom_site_fract_x
_atom_site_fract_y
_atom_site_fract_z
_atom_site_occupancy
_atom_site_U_iso_or_equiv
O1 O 0.3333 0 0 0.4 0.0
Ta3 Ta 0 0 0.5 0.12 0.0
Ta2 Ta 0.3333 0.6667 0 0.2 0.0
O2 O 0.6667 0.8333 0.5 0.12 0.0
Ta1 Ta 0 0 0 1 0.0
